data_2235087
loop_
_publ_author_name
'Zhao, Dong-dong'
'Jiang, Peng'
'Zhu, Hong-Jun'

_publ_section_title
;
 9,9-Dibutyl-9<i>H</i>-fluorene-2-carbonitrile
;
_journal_coeditor_code IM2373
_journal_issue 6
_journal_name_full 'Acta Crystallographica Section E'
_journal_page_first o1903
_journal_paper_doi 10.1107/S1600536812022672
_journal_volume 68
_journal_year 2012
_chemical_formula_iupac 'C22 H25 N'
_chemical_formula_moiety 'C22 H25 N'
_chemical_formula_sum 'C22 H25 N'
_chemical_formula_weight 303.43
_chemical_melting_point 374
_chemical_name_common 2-cyano-9,9-dibutyfluorene
_chemical_name_systematic
;
9,9-Dibutyl-9<i>H</i>-fluorene-2-carbonitrile
;
_space_group_IT_number 2
_symmetry_cell_setting triclinic
_symmetry_space_group_name_Hall '-P 1'
_symmetry_space_group_name_H-M 'P -1'
_atom_sites_solution_hydrogens geom
_atom_sites_solution_primary direct
_atom_sites_solution_secondary difmap
_audit_creation_method SHELXL-97
_cell_angle_alpha 100.35(3)
_cell_angle_beta 96.73(3)
_cell_angle_gamma 117.42(3)
_cell_formula_units_Z 2
_cell_length_a 9.2810(19)
_cell_length_b 9.994(2)
_cell_length_c 11.885(2)
_cell_measurement_reflns_used 25
_cell_measurement_temperature 293(2)
_cell_measurement_theta_max 13
_cell_measurement_theta_min 9
_cell_volume 937.0(5)
_computing_cell_refinement 'SET4 in CAD-4 EXPRESS (Enraf--Nonius, 1994)'
_computing_data_collection 'CAD-4 EXPRESS (Enraf--Nonius, 1994)'
_computing_data_reduction 'XCAD4 (Harms & Wocadlo, 1995)'
_computing_molecular_graphics 'SHELXTL (Sheldrick, 2008)'
_computing_publication_material 'SHELXTL (Sheldrick, 2008)'
_computing_structure_refinement 'SHELXL97 (Sheldrick, 2008)'
_computing_structure_solution 'SHELXS97 (Sheldrick, 2008)'
_diffrn_ambient_temperature 293(2)
_diffrn_measured_fraction_theta_full 0.998
_diffrn_measured_fraction_theta_max 0.998
_diffrn_measurement_device_type 'Enraf--Nonius CAD-4'
_diffrn_measurement_method \w/2\q
_diffrn_radiation_monochromator graphite
_diffrn_radiation_source 'fine-focus sealed tube'
_diffrn_radiation_type MoK\a
_diffrn_radiation_wavelength 0.71073
_diffrn_reflns_av_R_equivalents 0.0270
_diffrn_reflns_av_sigmaI/netI 0.0403
_diffrn_reflns_limit_h_max 11
_diffrn_reflns_limit_h_min 0
_diffrn_reflns_limit_k_max 10
_diffrn_reflns_limit_k_min -12
_diffrn_reflns_limit_l_max 14
_diffrn_reflns_limit_l_min -14
_diffrn_reflns_number 3652
_diffrn_reflns_theta_full 25.38
_diffrn_reflns_theta_max 25.38
_diffrn_reflns_theta_min 1.79
_diffrn_standards_decay_% 1
_diffrn_standards_interval_count 200
_diffrn_standards_interval_time 120
_diffrn_standards_number 3
_exptl_absorpt_coefficient_mu 0.062
_exptl_absorpt_correction_T_max 0.9939
_exptl_absorpt_correction_T_min 0.9818
_exptl_absorpt_correction_type psi-scan
_exptl_absorpt_process_details '(North <i>et al.</i>, 1968)'
_exptl_crystal_colour yellow
_exptl_crystal_density_diffrn 1.075
_exptl_crystal_density_method 'not measured'
_exptl_crystal_description block
_exptl_crystal_F_000 328
_exptl_crystal_size_max 0.30
_exptl_crystal_size_mid 0.20
_exptl_crystal_size_min 0.10
_refine_diff_density_max 0.450
_refine_diff_density_min -0.132
_refine_ls_extinction_method none
_refine_ls_goodness_of_fit_ref 1.001
_refine_ls_hydrogen_treatment constr
_refine_ls_matrix_type full
_refine_ls_number_parameters 208
_refine_ls_number_reflns 3420
_refine_ls_number_restraints 1
_refine_ls_restrained_S_all 1.002
_refine_ls_R_factor_all 0.1200
_refine_ls_R_factor_gt 0.0676
_refine_ls_shift/su_max 0.000
_refine_ls_shift/su_mean 0.000
_refine_ls_structure_factor_coef Fsqd
_refine_ls_weighting_details 'calc w=1/[\s^2^(Fo^2^)+(0.0700P)^2^+0.3000P] where P=(Fo^2^+2Fc^2^)/3'
_refine_ls_weighting_scheme calc
_refine_ls_wR_factor_gt 0.1632
_refine_ls_wR_factor_ref 0.1859
_reflns_number_gt 1875
_reflns_number_total 3420
_reflns_threshold_expression I>2sigma(I)
_cod_data_source_file im2373.cif
_cod_data_source_block I
_cod_original_cell_volume 937.0(3)
_cod_database_code 2235087
_cod_database_fobs_code 2235087

loop_
_symmetry_equiv_pos_as_xyz
'x, y, z'
'-x, -y, -z'

loop_
_atom_site_type_symbol
_atom_site_label
_atom_site_fract_x
_atom_site_fract_y
_atom_site_fract_z
_atom_site_U_iso_or_equiv
_atom_site_adp_type
_atom_site_calc_flag
_atom_site_refinement_flags
_atom_site_occupancy
_atom_site_symmetry_multiplicity
N N -0.2377(4) -0.2430(4) 0.3798(3) 0.1162(11) Uani d . 1 1
C C1 0.2296(3) 0.0884(3) 0.2410(2) 0.0587(7) Uani d . 1 1
C C2 0.1181(3) 0.0220(3) 0.3086(2) 0.0643(7) Uani d . 1 1
H H2A 0.1403 0.0698 0.3881 0.077 Uiso calc R 1 1
C C3 -0.0281(3) -0.1178(3) 0.2548(3) 0.0692(7) Uani d U 1 1
C C4 -0.0608(4) -0.1901(3) 0.1362(3) 0.0816(9) Uani d . 1 1
H H4A -0.1594 -0.2834 0.1014 0.098 Uiso calc R 1 1
C C5 0.0513(4) -0.1248(3) 0.0704(3) 0.0782(9) Uani d . 1 1
H H5A 0.0301 -0.1742 -0.0086 0.094 Uiso calc R 1 1
C C6 0.1966(3) 0.0153(3) 0.1223(2) 0.0624(7) Uani d . 1 1
C C7 0.3335(3) 0.1124(3) 0.0740(2) 0.0658(7) Uani d . 1 1
C C8 0.3608(4) 0.0907(4) -0.0388(3) 0.0875(9) Uani d . 1 1
H H8A 0.2854 0.0015 -0.0980 0.105 Uiso calc R 1 1
C C9 0.5023(5) 0.2045(5) -0.0604(3) 0.1045(12) Uani d . 1 1
H H9A 0.5215 0.1928 -0.1357 0.125 Uiso calc R 1 1
C C10 0.6160(5) 0.3356(4) 0.0274(3) 0.1079(12) Uani d . 1 1
H H10A 0.7116 0.4102 0.0110 0.130 Uiso calc R 1 1
C C11 0.5895(4) 0.3572(4) 0.1397(3) 0.0883(10) Uani d . 1 1
H H11A 0.6659 0.4461 0.1988 0.106 Uiso calc R 1 1
C C12 0.4472(3) 0.2443(3) 0.1626(2) 0.0652(7) Uani d . 1 1
C C13 0.3936(3) 0.2420(3) 0.2785(2) 0.0587(7) Uani d . 1 1
C C14 0.5202(3) 0.2379(3) 0.3724(2) 0.0684(8) Uani d . 1 1
H H14A 0.6249 0.3348 0.3892 0.082 Uiso calc R 1 1
H H14B 0.4798 0.2341 0.4441 0.082 Uiso calc R 1 1
C C15 0.5545(4) 0.1028(4) 0.3405(3) 0.0891(10) Uani d . 1 1
H H15A 0.5793 0.0965 0.2633 0.107 Uiso calc R 1 1
H H15B 0.4544 0.0062 0.3359 0.107 Uiso calc R 1 1
C C16 0.6984(5) 0.1167(5) 0.4276(3) 0.1128(13) Uani d . 1 1
H H16A 0.6845 0.1435 0.5066 0.135 Uiso calc R 1 1
H H16B 0.6929 0.0156 0.4143 0.135 Uiso calc R 1 1
C C17 0.8637(6) 0.2332(7) 0.4198(5) 0.166(2) Uani d . 1 1
H H17A 0.9473 0.2382 0.4789 0.248 Uiso calc R 1 1
H H17B 0.8703 0.3337 0.4319 0.248 Uiso calc R 1 1
H H17C 0.8819 0.2042 0.3435 0.248 Uiso calc R 1 1
C C18 0.3682(3) 0.3808(3) 0.3257(2) 0.0625(7) Uani d . 1 1
H H18A 0.3309 0.3698 0.3981 0.075 Uiso calc R 1 1
H H18B 0.4755 0.4756 0.3451 0.075 Uiso calc R 1 1
C C19 0.2465(4) 0.4010(3) 0.2449(2) 0.0739(8) Uani d . 1 1
H H19A 0.1378 0.3081 0.2269 0.089 Uiso calc R 1 1
H H19B 0.2819 0.4109 0.1718 0.089 Uiso calc R 1 1
C C20 0.2307(5) 0.5418(4) 0.2962(3) 0.1006(11) Uani d . 1 1
H H20A 0.2037 0.5355 0.3722 0.121 Uiso calc R 1 1
H H20B 0.3378 0.6351 0.3089 0.121 Uiso calc R 1 1
C C21 0.1008(6) 0.5581(6) 0.2209(4) 0.1452(17) Uani d . 1 1
H H21A 0.0981 0.6498 0.2590 0.218 Uiso calc R 1 1
H H21B -0.0064 0.4676 0.2095 0.218 Uiso calc R 1 1
H H21C 0.1279 0.5672 0.1461 0.218 Uiso calc R 1 1
C C22 -0.1465(4) -0.1884(4) 0.3242(3) 0.0849(9) Uani d U 1 1

loop_
_atom_site_aniso_label
_atom_site_aniso_U_11
_atom_site_aniso_U_22
_atom_site_aniso_U_33
_atom_site_aniso_U_12
_atom_site_aniso_U_13
_atom_site_aniso_U_23
N 0.092(2) 0.094(2) 0.125(3) 0.0158(18) 0.039(2) 0.0225(19)
C1 0.0596(16) 0.0563(15) 0.0570(15) 0.0306(13) 0.0061(13) 0.0067(12)
C2 0.0649(17) 0.0584(16) 0.0611(16) 0.0283(15) 0.0085(14) 0.0062(13)
C3 0.0641(17) 0.0559(16) 0.079(2) 0.0258(14) 0.0094(14) 0.0128(14)
C4 0.074(2) 0.0562(17) 0.087(2) 0.0209(16) -0.0050(18) 0.0046(16)
C5 0.087(2) 0.0663(18) 0.0619(17) 0.0320(17) 0.0012(16) 0.0007(14)
C6 0.0681(17) 0.0559(15) 0.0562(16) 0.0317(14) 0.0023(13) 0.0031(13)
C7 0.0797(19) 0.0696(18) 0.0539(16) 0.0437(16) 0.0139(14) 0.0105(14)
C8 0.107(3) 0.083(2) 0.0657(19) 0.046(2) 0.0185(18) 0.0053(16)
C9 0.134(3) 0.107(3) 0.076(2) 0.058(3) 0.047(2) 0.022(2)
C10 0.118(3) 0.100(3) 0.097(3) 0.042(2) 0.053(2) 0.021(2)
C11 0.084(2) 0.084(2) 0.080(2) 0.0303(19) 0.0287(18) 0.0086(17)
C12 0.0658(17) 0.0667(17) 0.0613(16) 0.0340(15) 0.0142(14) 0.0091(14)
C13 0.0553(15) 0.0584(15) 0.0524(14) 0.0254(13) 0.0067(12) 0.0032(12)
C14 0.0605(16) 0.0752(18) 0.0640(17) 0.0334(15) 0.0085(13) 0.0092(14)
C15 0.093(2) 0.094(2) 0.093(2) 0.060(2) 0.0151(19) 0.0181(18)
C16 0.121(3) 0.146(4) 0.112(3) 0.097(3) 0.022(2) 0.039(3)
C17 0.101(3) 0.239(6) 0.176(5) 0.105(4) 0.022(3) 0.048(4)
C18 0.0583(16) 0.0606(16) 0.0571(15) 0.0246(13) 0.0107(13) 0.0043(12)
C19 0.0756(19) 0.0799(19) 0.0663(17) 0.0441(17) 0.0084(15) 0.0081(15)
C20 0.116(3) 0.099(3) 0.104(3) 0.073(2) 0.017(2) 0.014(2)
C21 0.178(4) 0.184(5) 0.137(4) 0.143(4) 0.024(3) 0.043(3)
C22 0.074(2) 0.064(2) 0.095(2) 0.0224(17) 0.0118(18) 0.0086(17)

loop_
_atom_type_symbol
_atom_type_description
_atom_type_scat_dispersion_real
_atom_type_scat_dispersion_imag
_atom_type_scat_source
C C 0.0033 0.0016 'International Tables Vol C Tables 4.2.6.8 and 6.1.1.4'
H H 0.0000 0.0000 'International Tables Vol C Tables 4.2.6.8 and 6.1.1.4'
N N 0.0061 0.0033 'International Tables Vol C Tables 4.2.6.8 and 6.1.1.4'

loop_
_geom_angle_atom_site_label_1
_geom_angle_atom_site_label_2
_geom_angle_atom_site_label_3
_geom_angle
C2 C1 C6 120.5(2)
C2 C1 C13 128.1(2)
C6 C1 C13 111.4(2)
C1 C2 C3 118.4(2)
C1 C2 H2A 120.8
C3 C2 H2A 120.8
C2 C3 C4 120.9(3)
C2 C3 C22 119.0(3)
C4 C3 C22 120.1(3)
C5 C4 C3 120.3(3)
C5 C4 H4A 119.8
C3 C4 H4A 119.8
C4 C5 C6 119.5(3)
C4 C5 H5A 120.3
C6 C5 H5A 120.3
C5 C6 C1 120.3(3)
C5 C6 C7 131.4(3)
C1 C6 C7 108.3(2)
C12 C7 C8 120.8(3)
C12 C7 C6 108.5(2)
C8 C7 C6 130.7(3)
C9 C8 C7 118.3(3)
C9 C8 H8A 120.9
C7 C8 H8A 120.9
C8 C9 C10 121.2(3)
C8 C9 H9A 119.4
C10 C9 H9A 119.4
C9 C10 C11 120.6(3)
C9 C10 H10A 119.7
C11 C10 H10A 119.7
C12 C11 C10 118.8(3)
C12 C11 H11A 120.6
C10 C11 H11A 120.6
C11 C12 C7 120.3(3)
C11 C12 C13 128.0(2)
C7 C12 C13 111.7(2)
C12 C13 C1 100.2(2)
C12 C13 C18 112.8(2)
C1 C13 C18 111.7(2)
C12 C13 C14 111.2(2)
C1 C13 C14 111.3(2)
C18 C13 C14 109.4(2)
C15 C14 C13 115.9(2)
C15 C14 H14A 108.3
C13 C14 H14A 108.3
C15 C14 H14B 108.3
C13 C14 H14B 108.3
H14A C14 H14B 107.4
C14 C15 C16 113.8(3)
C14 C15 H15A 108.8
C16 C15 H15A 108.8
C14 C15 H15B 108.8
C16 C15 H15B 108.8
H15A C15 H15B 107.7
C17 C16 C15 114.2(3)
C17 C16 H16A 108.7
C15 C16 H16A 108.7
C17 C16 H16B 108.7
C15 C16 H16B 108.7
H16A C16 H16B 107.6
C16 C17 H17A 109.5
C16 C17 H17B 109.5
H17A C17 H17B 109.5
C16 C17 H17C 109.5
H17A C17 H17C 109.5
H17B C17 H17C 109.5
C19 C18 C13 116.2(2)
C19 C18 H18A 108.2
C13 C18 H18A 108.2
C19 C18 H18B 108.2
C13 C18 H18B 108.2
H18A C18 H18B 107.4
C18 C19 C20 113.2(2)
C18 C19 H19A 108.9
C20 C19 H19A 108.9
C18 C19 H19B 108.9
C20 C19 H19B 108.9
H19A C19 H19B 107.7
C21 C20 C19 114.2(3)
C21 C20 H20A 108.7
C19 C20 H20A 108.7
C21 C20 H20B 108.7
C19 C20 H20B 108.7
H20A C20 H20B 107.6
C20 C21 H21A 109.5
C20 C21 H21B 109.5
H21A C21 H21B 109.5
C20 C21 H21C 109.5
H21A C21 H21C 109.5
H21B C21 H21C 109.5
N C22 C3 179.1(4)

loop_
_geom_bond_atom_site_label_1
_geom_bond_atom_site_label_2
_geom_bond_distance
N C22 1.135(4)
C1 C2 1.382(3)
C1 C6 1.393(3)
C1 C13 1.522(3)
C2 C3 1.390(4)
C2 H2A 0.9300
C3 C4 1.390(4)
C3 C22 1.447(4)
C4 C5 1.366(4)
C4 H4A 0.9300
C5 C6 1.384(4)
C5 H5A 0.9300
C6 C7 1.457(4)
C7 C12 1.385(4)
C7 C8 1.391(4)
C8 C9 1.376(4)
C8 H8A 0.9300
C9 C10 1.376(5)
C9 H9A 0.9300
C10 C11 1.383(4)
C10 H10A 0.9300
C11 C12 1.383(4)
C11 H11A 0.9300
C12 C13 1.519(3)
C13 C18 1.531(3)
C13 C14 1.544(3)
C14 C15 1.519(4)
C14 H14A 0.9700
C14 H14B 0.9700
C15 C16 1.525(4)
C15 H15A 0.9700
C15 H15B 0.9700
C16 C17 1.464(5)
C16 H16A 0.9700
C16 H16B 0.9700
C17 H17A 0.9600
C17 H17B 0.9600
C17 H17C 0.9600
C18 C19 1.505(4)
C18 H18A 0.9700
C18 H18B 0.9700
C19 C20 1.508(4)
C19 H19A 0.9700
C19 H19B 0.9700
C20 C21 1.504(5)
C20 H20A 0.9700
C20 H20B 0.9700
C21 H21A 0.9600
C21 H21B 0.9600
C21 H21C 0.9600

loop_
_geom_torsion_atom_site_label_1
_geom_torsion_atom_site_label_2
_geom_torsion_atom_site_label_3
_geom_torsion_atom_site_label_4
_geom_torsion
C6 C1 C2 C3 -0.8(4)
C13 C1 C2 C3 177.7(3)
C1 C2 C3 C4 0.6(4)
C1 C2 C3 C22 -179.7(3)
C2 C3 C4 C5 0.3(4)
C22 C3 C4 C5 -179.4(3)
C3 C4 C5 C6 -1.0(4)
C4 C5 C6 C1 0.8(4)
C4 C5 C6 C7 -178.0(3)
C2 C1 C6 C5 0.1(4)
C13 C1 C6 C5 -178.7(2)
C2 C1 C6 C7 179.2(2)
C13 C1 C6 C7 0.4(3)
C5 C6 C7 C12 178.1(3)
C1 C6 C7 C12 -0.9(3)
C5 C6 C7 C8 -1.9(5)
C1 C6 C7 C8 179.1(3)
C12 C7 C8 C9 -0.9(5)
C6 C7 C8 C9 179.1(3)
C7 C8 C9 C10 1.2(5)
C8 C9 C10 C11 -1.0(6)
C9 C10 C11 C12 0.5(6)
C10 C11 C12 C7 -0.2(5)
C10 C11 C12 C13 179.1(3)
C8 C7 C12 C11 0.4(4)
C6 C7 C12 C11 -179.6(3)
C8 C7 C12 C13 -179.0(3)
C6 C7 C12 C13 1.0(3)
C11 C12 C13 C1 179.9(3)
C7 C12 C13 C1 -0.8(3)
C11 C12 C13 C18 61.0(4)
C7 C12 C13 C18 -119.7(2)
C11 C12 C13 C14 -62.3(4)
C7 C12 C13 C14 117.0(3)
C2 C1 C13 C12 -178.5(3)
C6 C1 C13 C12 0.2(3)
C2 C1 C13 C18 -58.7(3)
C6 C1 C13 C18 119.9(2)
C2 C1 C13 C14 63.9(3)
C6 C1 C13 C14 -117.5(2)
C12 C13 C14 C15 -56.8(3)
C1 C13 C14 C15 54.0(3)
C18 C13 C14 C15 177.9(2)
C13 C14 C15 C16 171.4(3)
C14 C15 C16 C17 -74.2(4)
C12 C13 C18 C19 56.3(3)
C1 C13 C18 C19 -55.7(3)
C14 C13 C18 C19 -179.5(2)
C13 C18 C19 C20 -178.8(3)
C18 C19 C20 C21 -175.8(3)
C2 C3 C22 N -3E1(2)
C4 C3 C22 N 15E1(2)

loop_
_cod_related_entry_id
_cod_related_entry_database
_cod_related_entry_code
1 ChemSpider 30657775
